data_4087494
loop_
_publ_author_name
'Herbert, Myles B.'
'Suslick, Benjamin A.'
'Liu, Peng'
'Zou, Lufeng'
'Dornan, Peter K.'
'Houk, K. N.'
'Grubbs, Robert H.'

_publ_section_title
;
 Cyclometalated Z-Selective Ruthenium Metathesis Catalysts with Modified
 N-Chelating Groups
;
_journal_issue 12
_journal_name_full Organometallics
_journal_page_first 2858
_journal_paper_doi 10.1021/acs.organomet.5b00185
_journal_volume 34
_journal_year 2015
_chemical_formula_moiety 'C36 H48 N2 O3 Ru'
_chemical_formula_sum 'C36 H48 N2 O3 Ru'
_chemical_formula_weight 657.83
_space_group_crystal_system triclinic
_space_group_IT_number 2
_space_group_name_Hall '-P 1'
_space_group_name_H-M_alt 'P -1'
_atom_sites_solution_hydrogens difmap
_atom_sites_solution_primary dual
_audit_creation_date 2013-09-08
_audit_creation_method
;
  Olex2 1.2
  (compiled Apr 23 2013 17:59:47, GUI svn.r4466),
 SHELXL-2013,
 and manual edit
;
_cell_angle_alpha 106.867(2)
_cell_angle_beta 101.578(2)
_cell_angle_gamma 100.570(2)
_cell_formula_units_Z 2
_cell_length_a 7.6533(4)
_cell_length_b 14.3189(7)
_cell_length_c 16.6863(9)
_cell_measurement_reflns_used 9892
_cell_measurement_temperature 100
_cell_measurement_theta_max 31.36
_cell_measurement_theta_min 2.35
_cell_volume 1656.39(15)
_computing_cell_refinement 'SAINT V8.32B (Bruker-AXS, 2007)'
_computing_data_collection 'APEX2 2013.6-2 (Bruker-AXS, 2007)'
_computing_data_reduction 'SAINT V8.32B (Bruker-AXS, 2007)'
_computing_molecular_graphics 'DIAMOND 3 (Crystal Impact, 1999)'
_computing_publication_material
;
O. V. Dolomanov, L. J. Bourhis, R. J. Gildea, J. A. K. Howard and H. Puschmann,
OLEX2: a complete structure solution, refinement and analysis program.
J. Appl. Cryst. (2009). 42, 339-341.
 and SHELXTL (Bruker-AXS, 2007)
;
_computing_structure_refinement 'SHELXL-2013/2 (Sheldrick, 2013)'
_computing_structure_solution 'SHELXT (Sheldrick, 2012)'
_diffrn_ambient_temperature 100
_diffrn_detector_area_resol_mean 8.33
_diffrn_measured_fraction_theta_full 1.000
_diffrn_measured_fraction_theta_max 0.938
_diffrn_measurement_device_type 'Bruker APEX-II CCD'
_diffrn_measurement_method '\f and \w scans'
_diffrn_radiation_type MoK\a
_diffrn_radiation_wavelength 0.71073
_diffrn_reflns_av_R_equivalents 0.0751
_diffrn_reflns_av_unetI/netI 0.0504
_diffrn_reflns_Laue_measured_fraction_full 1.000
_diffrn_reflns_Laue_measured_fraction_max 0.938
_diffrn_reflns_limit_h_max 12
_diffrn_reflns_limit_h_min -12
_diffrn_reflns_limit_k_max 23
_diffrn_reflns_limit_k_min -23
_diffrn_reflns_limit_l_max 27
_diffrn_reflns_limit_l_min -27
_diffrn_reflns_number 124448
_diffrn_reflns_point_group_measured_fraction_full 1.000
_diffrn_reflns_point_group_measured_fraction_max 0.938
_diffrn_reflns_theta_full 25.000
_diffrn_reflns_theta_max 37.101
_diffrn_reflns_theta_min 1.538
_diffrn_source_current 30
_diffrn_source_power 1.5
_diffrn_source_target Mo
_diffrn_source_voltage 50
_diffrn_standards_number 0
_exptl_absorpt_coefficient_mu 0.510
_exptl_absorpt_correction_T_max 1.0000
_exptl_absorpt_correction_T_min 0.9066
_exptl_absorpt_correction_type multi-scan
_exptl_absorpt_process_details
;
SADABS-2012/1 (Bruker,2012) was used for absorption correction.
wR2(int) was 0.0661 before and 0.0611 after correction.
The Ratio of minimum to maximum transmission is 0.9066.
The \l/2 correction factor is 0.0015.
;
_exptl_crystal_colour 'dichroic purple blue'
_exptl_crystal_colour_primary 'dichroic purple blue'
_exptl_crystal_density_diffrn 1.319
_exptl_crystal_description plate
_exptl_crystal_F_000 692
_exptl_crystal_size_max 0.24
_exptl_crystal_size_mid 0.16
_exptl_crystal_size_min 0.05
_refine_diff_density_max 0.986
_refine_diff_density_min -0.848
_refine_diff_density_rms 0.099
_refine_ls_extinction_method none
_refine_ls_goodness_of_fit_ref 1.171
_refine_ls_hydrogen_treatment refall
_refine_ls_matrix_type full
_refine_ls_number_parameters 571
_refine_ls_number_reflns 15920
_refine_ls_number_restraints 0
_refine_ls_restrained_S_all 1.171
_refine_ls_R_factor_all 0.0541
_refine_ls_R_factor_gt 0.0355
_refine_ls_shift/su_max 0.001
_refine_ls_shift/su_mean 0.000
_refine_ls_structure_factor_coef Fsqd
_refine_ls_weighting_details 'w=1/[\s^2^(Fo^2^)+(0.0300P)^2^] where P=(Fo^2^+2Fc^2^)/3'
_refine_ls_weighting_scheme calc
_refine_ls_wR_factor_gt 0.0705
_refine_ls_wR_factor_ref 0.0754
_reflns_Friedel_coverage 0.000
_reflns_number_gt 12913
_reflns_number_total 15920
_reflns_threshold_expression 'I > 2\s(I)'
_cod_data_source_file om5b00185_si_003.cif
_cod_data_source_block a13093
_cod_depositor_comments
;
The following automatic conversions were performed:

data item '_diffrn_source_target' value 'MO' was changed to 'Mo' in
accordance with the
/home/saulius/struct/COD-crude-data/automatic-downloads/DataCite-retrospective/ACS/depositions/lib/dictionaries/cif_core.dic
dictionary named 'cif_core.dic' version 2.4.2 last updated on
2011-04-26.

Automatic conversion script
Id: cif_fix_values 6909 2019-04-08 15:41:33Z antanas 
;
_cod_database_code 4087494
_olex2_refinement_description
;
;
_shelx_estimated_absorpt_t_max 0.975
_shelx_estimated_absorpt_t_min 0.887
_shelx_space_group_comment
;
The symmetry employed for this shelxl refinement is uniquely defined
by the following loop, which should always be used as a source of
symmetry information in preference to the above space-group names.
They are only intended as comments.
;
_shelxl_version_number 2013-3

loop_
_space_group_symop_operation_xyz
'x, y, z'
'-x, -y, -z'

loop_
_atom_site_label
_atom_site_type_symbol
_atom_site_fract_x
_atom_site_fract_y
_atom_site_fract_z
_atom_site_U_iso_or_equiv
_atom_site_adp_type
_atom_site_occupancy
_atom_site_site_symmetry_order
_atom_site_calc_flag
Ru1 Ru 0.42682(2) 0.31693(2) 0.17549(2) 0.01075(3) Uani 1 1 d
O1 O 0.29179(12) 0.41442(7) 0.10666(6) 0.01407(16) Uani 1 1 d
O2 O 0.64866(12) 0.45595(6) 0.24604(6) 0.01417(16) Uani 1 1 d
O3 O 0.45446(13) 0.41454(7) 0.31807(6) 0.01585(17) Uani 1 1 d
N1 N 0.67570(14) 0.20507(8) 0.25569(7) 0.01408(19) Uani 1 1 d
N2 N 0.34839(14) 0.14706(8) 0.20260(7) 0.01434(19) Uani 1 1 d
C1 C 0.50993(17) 0.21392(9) 0.21802(8) 0.0118(2) Uani 1 1 d
C2 C 0.70502(17) 0.13122(9) 0.29692(8) 0.0134(2) Uani 1 1 d
C3 C 0.71557(18) 0.15683(10) 0.38582(8) 0.0160(2) Uani 1 1 d
C4 C 0.7371(2) 0.08397(11) 0.42449(9) 0.0213(3) Uani 1 1 d
H4 H 0.738(2) 0.1003(12) 0.4859(11) 0.015(4) Uiso 1 1 d
C5 C 0.7512(2) -0.01088(11) 0.37770(10) 0.0230(3) Uani 1 1 d
C6 C 0.7517(2) -0.03098(10) 0.29145(9) 0.0198(3) Uani 1 1 d
H6 H 0.767(2) -0.0937(13) 0.2599(11) 0.020(4) Uiso 1 1 d
C7 C 0.73163(17) 0.03947(9) 0.24964(8) 0.0153(2) Uani 1 1 d
C8 C 0.7090(2) 0.26038(11) 0.43887(10) 0.0224(3) Uani 1 1 d
H8A H 0.832(3) 0.3090(15) 0.4569(13) 0.034(5) Uiso 1 1 d
H8B H 0.688(3) 0.2610(16) 0.4928(14) 0.043(6) Uiso 1 1 d
H8C H 0.616(3) 0.2848(14) 0.4070(12) 0.031(5) Uiso 1 1 d
C9 C 0.7639(3) -0.09027(15) 0.41983(14) 0.0399(5) Uani 1 1 d
H9A H 0.843(4) -0.0638(19) 0.4752(18) 0.069(8) Uiso 1 1 d
H9B H 0.798(4) -0.145(2) 0.3854(18) 0.074(9) Uiso 1 1 d
H9C H 0.661(4) -0.125(2) 0.4198(17) 0.064(8) Uiso 1 1 d
C10 C 0.7449(2) 0.01640(12) 0.15787(10) 0.0224(3) Uani 1 1 d
H10A H 0.865(4) 0.0208(18) 0.1579(15) 0.062(7) Uiso 1 1 d
H10B H 0.711(3) 0.0573(18) 0.1333(15) 0.054(7) Uiso 1 1 d
H10C H 0.667(3) -0.0469(18) 0.1194(15) 0.055(7) Uiso 1 1 d
C11 C 0.8402(2) 0.28449(12) 0.26828(12) 0.0251(3) Uani 1 1 d
H11A H 0.815(3) 0.3157(16) 0.2279(14) 0.044(6) Uiso 1 1 d
H11B H 0.939(3) 0.2600(18) 0.2662(15) 0.058(7) Uiso 1 1 d
H11C H 0.881(5) 0.337(3) 0.323(2) 0.125(13) Uiso 1 1 d
C12 C 0.29471(17) 0.05173(9) 0.21438(8) 0.0132(2) Uani 1 1 d
C13 C 0.25682(18) 0.04765(9) 0.29192(8) 0.0156(2) Uani 1 1 d
C14 C 0.2112(2) -0.04655(11) 0.30166(10) 0.0220(3) Uani 1 1 d
H14 H 0.184(3) -0.0504(14) 0.3517(12) 0.031(5) Uiso 1 1 d
C15 C 0.1959(2) -0.13526(10) 0.23567(11) 0.0249(3) Uani 1 1 d
C16 C 0.2179(2) -0.12896(10) 0.15705(11) 0.0242(3) Uani 1 1 d
H16 H 0.198(2) -0.1836(14) 0.1116(12) 0.027(5) Uiso 1 1 d
C17 C 0.26524(18) -0.03696(10) 0.14415(9) 0.0175(2) Uani 1 1 d
C18 C 0.2562(2) 0.14055(11) 0.36296(9) 0.0226(3) Uani 1 1 d
H18A H 0.292(2) 0.1996(14) 0.3517(12) 0.029(5) Uiso 1 1 d
H18B H 0.337(2) 0.1491(13) 0.4172(12) 0.027(5) Uiso 1 1 d
H18C H 0.135(3) 0.1373(14) 0.3723(12) 0.029(5) Uiso 1 1 d
C19 C 0.1545(3) -0.23626(14) 0.24883(19) 0.0447(5) Uani 1 1 d
H19A H 0.105(4) -0.232(2) 0.294(2) 0.099(12) Uiso 1 1 d
H19B H 0.245(5) -0.252(3) 0.277(2) 0.116(13) Uiso 1 1 d
H19C H 0.064(5) -0.278(3) 0.205(2) 0.097(11) Uiso 1 1 d
C20 C 0.2758(2) -0.03396(14) 0.05566(10) 0.0274(3) Uani 1 1 d
H20A H 0.306(3) -0.0869(17) 0.0247(14) 0.046(6) Uiso 1 1 d
H20B H 0.363(3) 0.0251(16) 0.0614(13) 0.039(6) Uiso 1 1 d
H20C H 0.153(3) -0.0414(17) 0.0212(15) 0.054(7) Uiso 1 1 d
C21 C 0.21627(18) 0.19535(10) 0.16277(9) 0.0173(2) Uani 1 1 d
H21A H 0.137(2) 0.2128(13) 0.1962(11) 0.021(4) Uiso 1 1 d
H21B H 0.140(2) 0.1534(13) 0.1068(11) 0.018(4) Uiso 1 1 d
C22 C 0.45732(18) 0.26421(9) 0.06588(8) 0.0148(2) Uani 1 1 d
H22 H 0.513(2) 0.2069(14) 0.0420(12) 0.028(5) Uiso 1 1 d
C23 C 0.40740(18) 0.31326(10) 0.00216(8) 0.0156(2) Uani 1 1 d
C24 C 0.4456(2) 0.28852(11) -0.07905(9) 0.0204(3) Uani 1 1 d
H24 H 0.512(2) 0.2371(14) -0.0940(12) 0.027(5) Uiso 1 1 d
C25 C 0.3981(2) 0.33985(12) -0.13562(9) 0.0240(3) Uani 1 1 d
H25 H 0.430(2) 0.3206(14) -0.1878(12) 0.027(5) Uiso 1 1 d
C26 C 0.3106(2) 0.41626(12) -0.11235(10) 0.0237(3) Uani 1 1 d
H26 H 0.284(3) 0.4550(14) -0.1495(12) 0.030(5) Uiso 1 1 d
C27 C 0.26972(19) 0.44191(11) -0.03265(9) 0.0194(3) Uani 1 1 d
H27 H 0.220(2) 0.4929(13) -0.0173(11) 0.024(5) Uiso 1 1 d
C28 C 0.31831(17) 0.39073(9) 0.02397(8) 0.0149(2) Uani 1 1 d
C29 C 0.12072(17) 0.44355(9) 0.11729(9) 0.0159(2) Uani 1 1 d
H29 H 0.110(2) 0.4970(13) 0.0934(11) 0.018(4) Uiso 1 1 d
C30 C -0.0426(2) 0.35423(11) 0.06679(10) 0.0229(3) Uani 1 1 d
H30A H -0.027(2) 0.2989(14) 0.0830(12) 0.024(5) Uiso 1 1 d
H30B H -0.058(2) 0.3327(13) 0.0056(12) 0.025(5) Uiso 1 1 d
H30C H -0.155(3) 0.3713(14) 0.0796(12) 0.030(5) Uiso 1 1 d
C31 C 0.1377(2) 0.48151(11) 0.21295(9) 0.0212(3) Uani 1 1 d
H31A H 0.152(2) 0.4298(13) 0.2361(11) 0.020(4) Uiso 1 1 d
H31B H 0.030(2) 0.5031(13) 0.2214(11) 0.024(4) Uiso 1 1 d
H31C H 0.244(3) 0.5398(14) 0.2450(12) 0.027(5) Uiso 1 1 d
C32 C 0.59242(17) 0.47493(9) 0.31431(8) 0.0133(2) Uani 1 1 d
C33 C 0.69153(18) 0.57159(9) 0.39177(8) 0.0160(2) Uani 1 1 d
C34 C 0.8559(2) 0.63208(11) 0.37403(10) 0.0243(3) Uani 1 1 d
H34A H 0.821(3) 0.6494(14) 0.3227(12) 0.030(5) Uiso 1 1 d
H34B H 0.951(3) 0.5938(15) 0.3704(12) 0.032(5) Uiso 1 1 d
H34C H 0.912(3) 0.6940(14) 0.4189(12) 0.029(5) Uiso 1 1 d
C35 C 0.5522(2) 0.63476(11) 0.40714(11) 0.0260(3) Uani 1 1 d
H35A H 0.441(3) 0.5960(15) 0.4138(12) 0.033(5) Uiso 1 1 d
H35B H 0.510(3) 0.6546(14) 0.3564(13) 0.033(5) Uiso 1 1 d
H35C H 0.607(2) 0.6947(13) 0.4590(11) 0.022(4) Uiso 1 1 d
C36 C 0.7547(2) 0.54234(12) 0.47210(10) 0.0254(3) Uani 1 1 d
H36A H 0.817(2) 0.6037(14) 0.5224(12) 0.028(5) Uiso 1 1 d
H36B H 0.847(3) 0.5056(15) 0.4676(12) 0.033(5) Uiso 1 1 d
H36C H 0.660(3) 0.5035(15) 0.4812(12) 0.037(5) Uiso 1 1 d

loop_
_atom_site_aniso_label
_atom_site_aniso_U_11
_atom_site_aniso_U_22
_atom_site_aniso_U_33
_atom_site_aniso_U_23
_atom_site_aniso_U_13
_atom_site_aniso_U_12
Ru1 0.01319(4) 0.01029(4) 0.01081(4) 0.00510(3) 0.00350(3) 0.00514(3)
O1 0.0140(4) 0.0162(4) 0.0149(4) 0.0078(3) 0.0033(3) 0.0071(3)
O2 0.0183(4) 0.0131(4) 0.0125(4) 0.0050(3) 0.0055(3) 0.0049(3)
O3 0.0183(4) 0.0158(4) 0.0154(4) 0.0062(3) 0.0070(3) 0.0050(3)
N1 0.0136(5) 0.0138(4) 0.0186(5) 0.0095(4) 0.0049(4) 0.0053(4)
N2 0.0140(5) 0.0131(4) 0.0175(5) 0.0087(4) 0.0025(4) 0.0036(4)
C1 0.0144(5) 0.0125(5) 0.0099(5) 0.0038(4) 0.0048(4) 0.0054(4)
C2 0.0133(5) 0.0137(5) 0.0159(5) 0.0085(4) 0.0029(4) 0.0052(4)
C3 0.0157(6) 0.0170(5) 0.0162(6) 0.0066(4) 0.0040(4) 0.0055(4)
C4 0.0255(7) 0.0237(6) 0.0166(6) 0.0112(5) 0.0032(5) 0.0061(5)
C5 0.0259(7) 0.0193(6) 0.0254(7) 0.0145(5) 0.0010(6) 0.0049(5)
C6 0.0224(6) 0.0130(5) 0.0239(7) 0.0069(5) 0.0027(5) 0.0071(5)
C7 0.0152(5) 0.0145(5) 0.0171(6) 0.0062(4) 0.0036(4) 0.0054(4)
C8 0.0254(7) 0.0204(6) 0.0201(7) 0.0031(5) 0.0064(6) 0.0084(5)
C9 0.0567(13) 0.0289(8) 0.0379(10) 0.0251(8) 0.0019(9) 0.0095(9)
C10 0.0274(7) 0.0222(6) 0.0187(6) 0.0057(5) 0.0088(6) 0.0085(6)
C11 0.0131(6) 0.0265(7) 0.0440(9) 0.0235(7) 0.0076(6) 0.0062(5)
C12 0.0130(5) 0.0114(5) 0.0152(5) 0.0056(4) 0.0021(4) 0.0031(4)
C13 0.0169(6) 0.0153(5) 0.0146(5) 0.0054(4) 0.0043(4) 0.0032(4)
C14 0.0230(7) 0.0220(6) 0.0246(7) 0.0150(5) 0.0070(5) 0.0026(5)
C15 0.0205(7) 0.0147(6) 0.0394(9) 0.0136(6) 0.0047(6) 0.0007(5)
C16 0.0216(7) 0.0122(5) 0.0305(8) -0.0002(5) 0.0018(6) 0.0026(5)
C17 0.0164(6) 0.0163(5) 0.0167(6) 0.0022(4) 0.0027(5) 0.0039(4)
C18 0.0272(7) 0.0223(6) 0.0159(6) 0.0027(5) 0.0076(5) 0.0047(5)
C19 0.0456(12) 0.0198(7) 0.0707(15) 0.0257(9) 0.0119(11) 0.0003(8)
C20 0.0321(8) 0.0326(8) 0.0156(6) 0.0033(6) 0.0069(6) 0.0116(7)
C21 0.0151(6) 0.0165(5) 0.0229(6) 0.0102(5) 0.0037(5) 0.0061(4)
C22 0.0183(6) 0.0130(5) 0.0143(5) 0.0052(4) 0.0046(4) 0.0062(4)
C23 0.0172(6) 0.0174(5) 0.0131(5) 0.0070(4) 0.0032(4) 0.0044(4)
C24 0.0234(7) 0.0242(6) 0.0139(6) 0.0067(5) 0.0053(5) 0.0065(5)
C25 0.0259(7) 0.0334(8) 0.0142(6) 0.0117(6) 0.0058(5) 0.0050(6)
C26 0.0214(7) 0.0319(7) 0.0203(6) 0.0179(6) 0.0009(5) 0.0032(6)
C27 0.0180(6) 0.0230(6) 0.0215(6) 0.0140(5) 0.0032(5) 0.0071(5)
C28 0.0145(5) 0.0166(5) 0.0141(5) 0.0080(4) 0.0017(4) 0.0032(4)
C29 0.0138(5) 0.0154(5) 0.0202(6) 0.0074(5) 0.0031(5) 0.0073(4)
C30 0.0157(6) 0.0234(7) 0.0256(7) 0.0067(6) 0.0012(5) 0.0029(5)
C31 0.0200(6) 0.0236(6) 0.0201(6) 0.0045(5) 0.0047(5) 0.0111(5)
C32 0.0166(5) 0.0125(5) 0.0128(5) 0.0058(4) 0.0038(4) 0.0066(4)
C33 0.0195(6) 0.0143(5) 0.0131(5) 0.0030(4) 0.0041(4) 0.0045(4)
C34 0.0271(7) 0.0205(6) 0.0192(7) 0.0033(5) 0.0057(6) -0.0023(6)
C35 0.0291(8) 0.0191(6) 0.0247(7) -0.0009(5) 0.0050(6) 0.0103(6)
C36 0.0294(8) 0.0271(7) 0.0166(6) 0.0085(6) 0.0005(6) 0.0040(6)

loop_
_atom_type_symbol
_atom_type_description
_atom_type_scat_dispersion_real
_atom_type_scat_dispersion_imag
_atom_type_scat_source
C C 0.0033 0.0016 'International Tables Vol C Tables 4.2.6.8 and 6.1.1.4'
H H 0.0000 0.0000 'International Tables Vol C Tables 4.2.6.8 and 6.1.1.4'
N N 0.0061 0.0033 'International Tables Vol C Tables 4.2.6.8 and 6.1.1.4'
O O 0.0106 0.0060 'International Tables Vol C Tables 4.2.6.8 and 6.1.1.4'
Ru Ru -1.2594 0.8363 'International Tables Vol C Tables 4.2.6.8 and 6.1.1.4'

loop_
_geom_angle_atom_site_label_1
_geom_angle_atom_site_label_2
_geom_angle_atom_site_label_3
_geom_angle
O1 Ru1 O3 97.98(3)
O2 Ru1 O1 85.06(3)
O2 Ru1 O3 57.91(3)
C1 Ru1 O1 170.01(4)
C1 Ru1 O2 104.66(4)
C1 Ru1 O3 89.35(4)
C1 Ru1 C21 65.55(5)
C21 Ru1 O1 106.39(4)
C21 Ru1 O2 155.74(5)
C21 Ru1 O3 98.73(5)
C22 Ru1 O1 79.62(4)
C22 Ru1 O2 107.62(5)
C22 Ru1 O3 165.53(5)
C22 Ru1 C1 94.94(5)
C22 Ru1 C21 95.62(6)
C28 O1 Ru1 108.05(7)
C28 O1 C29 117.19(9)
C29 O1 Ru1 124.99(7)
C32 O2 Ru1 93.83(7)
C32 O3 Ru1 88.15(7)
C1 N1 C2 125.11(10)
C1 N1 C11 118.40(10)
C2 N1 C11 115.84(10)
C1 N2 C12 135.05(11)
C1 N2 C21 101.24(9)
C12 N2 C21 123.69(10)
N1 C1 Ru1 133.99(9)
N1 C1 N2 124.70(11)
N2 C1 Ru1 101.29(8)
C3 C2 N1 118.13(11)
C7 C2 N1 120.12(11)
C7 C2 C3 121.66(11)
C2 C3 C8 121.46(12)
C4 C3 C2 117.85(12)
C4 C3 C8 120.66(12)
C3 C4 H4 118.1(10)
C5 C4 C3 121.79(13)
C5 C4 H4 120.1(10)
C4 C5 C9 120.71(15)
C6 C5 C4 118.55(12)
C6 C5 C9 120.74(15)
C5 C6 H6 119.4(10)
C5 C6 C7 121.97(13)
C7 C6 H6 118.6(10)
C2 C7 C10 122.31(12)
C6 C7 C2 117.86(12)
C6 C7 C10 119.80(12)
C3 C8 H8A 110.7(11)
C3 C8 H8B 111.0(13)
C3 C8 H8C 111.5(11)
H8A C8 H8B 102.2(16)
H8A C8 H8C 110.2(15)
H8B C8 H8C 110.8(16)
C5 C9 H9A 111.9(16)
C5 C9 H9B 111.8(16)
C5 C9 H9C 115.1(17)
H9A C9 H9B 110(2)
H9A C9 H9C 111(2)
H9B C9 H9C 96(2)
C7 C10 H10A 108.7(15)
C7 C10 H10B 114.5(16)
C7 C10 H10C 113.5(13)
H10A C10 H10B 106(2)
H10A C10 H10C 112(2)
H10B C10 H10C 102.2(19)
N1 C11 H11A 108.6(13)
N1 C11 H11B 111.4(15)
N1 C11 H11C 116(2)
H11A C11 H11B 113(2)
H11A C11 H11C 105(2)
H11B C11 H11C 102(2)
C13 C12 N2 120.32(11)
C13 C12 C17 120.72(11)
C17 C12 N2 118.72(11)
C12 C13 C18 122.18(12)
C14 C13 C12 118.34(12)
C14 C13 C18 119.44(12)
C13 C14 H14 119.2(12)
C15 C14 C13 121.86(13)
C15 C14 H14 118.8(12)
C14 C15 C19 121.08(17)
C16 C15 C14 118.13(12)
C16 C15 C19 120.79(16)
C15 C16 H16 121.3(12)
C15 C16 C17 122.25(13)
C17 C16 H16 116.4(12)
C12 C17 C20 121.42(12)
C16 C17 C12 118.17(13)
C16 C17 C20 120.36(13)
C13 C18 H18A 113.4(11)
C13 C18 H18B 112.4(11)
C13 C18 H18C 111.4(11)
H18A C18 H18B 106.0(15)
H18A C18 H18C 106.9(15)
H18B C18 H18C 106.3(15)
C15 C19 H19A 111(2)
C15 C19 H19B 117(2)
C15 C19 H19C 108(2)
H19A C19 H19B 88(3)
H19A C19 H19C 103(3)
H19B C19 H19C 126(3)
C17 C20 H20A 112.9(14)
C17 C20 H20B 110.1(13)
C17 C20 H20C 108.7(14)
H20A C20 H20B 108.8(18)
H20A C20 H20C 102.0(18)
H20B C20 H20C 114.2(18)
Ru1 C21 H21A 113.3(11)
Ru1 C21 H21B 120.0(10)
N2 C21 Ru1 91.92(8)
N2 C21 H21A 111.9(10)
N2 C21 H21B 113.5(10)
H21A C21 H21B 105.9(15)
Ru1 C22 H22 129.8(10)
C23 C22 Ru1 118.60(9)
C23 C22 H22 111.5(10)
C24 C23 C22 123.89(12)
C24 C23 C28 117.94(12)
C28 C23 C22 118.16(11)
C23 C24 H24 118.8(11)
C25 C24 C23 120.86(14)
C25 C24 H24 120.3(11)
C24 C25 H25 116.3(11)
C26 C25 C24 120.00(13)
C26 C25 H25 123.7(11)
C25 C26 H26 120.6(11)
C25 C26 C27 120.45(13)
C27 C26 H26 118.8(11)
C26 C27 H27 119.7(11)
C26 C27 C28 119.38(13)
C28 C27 H27 120.9(11)
O1 C28 C23 115.02(10)
O1 C28 C27 123.54(12)
C27 C28 C23 121.37(12)
O1 C29 H29 108.5(10)
O1 C29 C30 109.26(11)
O1 C29 C31 107.22(10)
C30 C29 H29 108.3(10)
C31 C29 H29 110.0(10)
C31 C29 C30 113.46(12)
C29 C30 H30A 109.8(11)
C29 C30 H30B 113.6(11)
C29 C30 H30C 109.1(11)
H30A C30 H30B 105.4(15)
H30A C30 H30C 109.2(15)
H30B C30 H30C 109.7(15)
C29 C31 H31A 109.5(10)
C29 C31 H31B 108.6(11)
C29 C31 H31C 112.6(11)
H31A C31 H31B 111.4(14)
H31A C31 H31C 107.7(14)
H31B C31 H31C 107.0(15)
O2 C32 C33 119.96(11)
O3 C32 O2 120.06(11)
O3 C32 C33 119.98(11)
C32 C33 C35 107.73(11)
C32 C33 C36 108.50(11)
C34 C33 C32 111.20(11)
C34 C33 C35 109.74(12)
C34 C33 C36 110.41(12)
C36 C33 C35 109.18(12)
C33 C34 H34A 112.1(11)
C33 C34 H34B 109.2(11)
C33 C34 H34C 112.0(11)
H34A C34 H34B 111.7(16)
H34A C34 H34C 104.9(16)
H34B C34 H34C 106.8(16)
C33 C35 H35A 111.4(12)
C33 C35 H35B 110.4(11)
C33 C35 H35C 110.3(10)
H35A C35 H35B 105.3(15)
H35A C35 H35C 109.3(15)
H35B C35 H35C 110.1(15)
C33 C36 H36A 109.4(11)
C33 C36 H36B 113.1(12)
C33 C36 H36C 111.0(13)
H36A C36 H36B 103.6(16)
H36A C36 H36C 112.4(16)
H36B C36 H36C 107.2(17)

loop_
_geom_bond_atom_site_label_1
_geom_bond_atom_site_label_2
_geom_bond_distance
Ru1 O1 2.3063(9)
Ru1 O2 2.1975(9)
Ru1 O3 2.3278(9)
Ru1 C1 1.9631(12)
Ru1 C21 2.0716(13)
Ru1 C22 1.8451(13)
O1 C28 1.3879(15)
O1 C29 1.4732(15)
O2 C32 1.2715(15)
O3 C32 1.2609(15)
N1 C1 1.3439(16)
N1 C2 1.4453(15)
N1 C11 1.4669(18)
N2 C1 1.3440(15)
N2 C12 1.4328(15)
N2 C21 1.4819(16)
C2 C3 1.4024(18)
C2 C7 1.3969(17)
C3 C4 1.3939(18)
C3 C8 1.5060(19)
C4 H4 0.980(16)
C4 C5 1.392(2)
C5 C6 1.384(2)
C5 C9 1.508(2)
C6 H6 0.942(17)
C6 C7 1.3964(18)
C7 C10 1.499(2)
C8 H8A 0.99(2)
C8 H8B 0.94(2)
C8 H8C 0.980(19)
C9 H9A 0.92(3)
C9 H9B 0.94(3)
C9 H9C 0.85(3)
C10 H10A 0.91(2)
C10 H10B 0.85(2)
C10 H10C 0.95(2)
C11 H11A 0.92(2)
C11 H11B 0.89(3)
C11 H11C 0.95(4)
C12 C13 1.3964(17)
C12 C17 1.4008(17)
C13 C14 1.3946(18)
C13 C18 1.5048(19)
C14 H14 0.915(19)
C14 C15 1.386(2)
C15 C16 1.382(2)
C15 C19 1.511(2)
C16 H16 0.881(18)
C16 C17 1.391(2)
C17 C20 1.507(2)
C18 H18A 0.923(19)
C18 H18B 0.950(19)
C18 H18C 0.963(19)
C19 H19A 0.91(3)
C19 H19B 0.86(4)
C19 H19C 0.87(3)
C20 H20A 0.88(2)
C20 H20B 0.94(2)
C20 H20C 0.97(2)
C21 H21A 0.925(17)
C21 H21B 0.948(17)
C22 H22 1.007(18)
C22 C23 1.4623(17)
C23 C24 1.4021(18)
C23 C28 1.4038(18)
C24 H24 0.970(18)
C24 C25 1.388(2)
C25 H25 0.931(19)
C25 C26 1.387(2)
C26 H26 0.962(19)
C26 C27 1.388(2)
C27 H27 0.882(18)
C27 C28 1.3887(17)
C29 H29 0.969(16)
C29 C30 1.5078(19)
C29 C31 1.499(2)
C30 H30A 0.929(18)
C30 H30B 0.952(18)
C30 H30C 0.983(19)
C31 H31A 0.942(17)
C31 H31B 0.955(18)
C31 H31C 0.981(19)
C32 C33 1.5313(17)
C33 C34 1.523(2)
C33 C35 1.533(2)
C33 C36 1.532(2)
C34 H34A 0.961(19)
C34 H34B 0.99(2)
C34 H34C 0.936(19)
C35 H35A 0.970(19)
C35 H35B 0.98(2)
C35 H35C 0.976(18)
C36 H36A 0.981(19)
C36 H36B 0.96(2)
C36 H36C 0.90(2)

loop_
_geom_torsion_atom_site_label_1
_geom_torsion_atom_site_label_2
_geom_torsion_atom_site_label_3
_geom_torsion_atom_site_label_4
_geom_torsion
Ru1 O1 C28 C23 3.18(12)
Ru1 O1 C28 C27 -173.82(10)
Ru1 O1 C29 C30 -75.93(12)
Ru1 O1 C29 C31 47.42(13)
Ru1 O2 C32 O3 2.33(12)
Ru1 O2 C32 C33 -177.23(10)
Ru1 O3 C32 O2 -2.20(11)
Ru1 O3 C32 C33 177.36(10)
Ru1 C22 C23 C24 171.63(11)
Ru1 C22 C23 C28 -7.42(16)
O1 Ru1 C22 C23 6.70(9)
O2 Ru1 C22 C23 -74.67(10)
O2 C32 C33 C34 -1.61(17)
O2 C32 C33 C35 118.67(13)
O2 C32 C33 C36 -123.24(13)
O3 Ru1 C22 C23 -75.0(2)
O3 C32 C33 C34 178.82(12)
O3 C32 C33 C35 -60.89(15)
O3 C32 C33 C36 57.20(16)
N1 C2 C3 C4 177.71(12)
N1 C2 C3 C8 -3.88(18)
N1 C2 C7 C6 -177.38(11)
N1 C2 C7 C10 4.55(19)
N2 C12 C13 C14 -177.86(12)
N2 C12 C13 C18 4.70(19)
N2 C12 C17 C16 178.36(12)
N2 C12 C17 C20 -4.36(19)
C1 Ru1 C22 C23 178.24(10)
C1 N1 C2 C3 -89.73(15)
C1 N1 C2 C7 93.60(15)
C1 N2 C12 C13 90.40(18)
C1 N2 C12 C17 -95.19(17)
C1 N2 C21 Ru1 -0.68(9)
C2 N1 C1 Ru1 168.00(10)
C2 N1 C1 N2 -9.6(2)
C2 C3 C4 C5 1.1(2)
C3 C2 C7 C6 6.08(19)
C3 C2 C7 C10 -172.00(13)
C3 C4 C5 C6 2.8(2)
C3 C4 C5 C9 -176.62(16)
C4 C5 C6 C7 -2.4(2)
C5 C6 C7 C2 -1.9(2)
C5 C6 C7 C10 176.19(14)
C7 C2 C3 C4 -5.68(19)
C7 C2 C3 C8 172.73(12)
C8 C3 C4 C5 -177.31(14)
C9 C5 C6 C7 177.03(16)
C11 N1 C1 Ru1 -2.30(19)
C11 N1 C1 N2 -179.94(13)
C11 N1 C2 C3 80.79(16)
C11 N1 C2 C7 -95.88(15)
C12 N2 C1 Ru1 178.79(12)
C12 N2 C1 N1 -2.9(2)
C12 N2 C21 Ru1 -179.03(10)
C12 C13 C14 C15 -2.5(2)
C13 C12 C17 C16 -7.26(19)
C13 C12 C17 C20 170.02(13)
C13 C14 C15 C16 -3.3(2)
C13 C14 C15 C19 177.28(16)
C14 C15 C16 C17 3.9(2)
C15 C16 C17 C12 1.3(2)
C15 C16 C17 C20 -176.05(14)
C17 C12 C13 C14 7.85(19)
C17 C12 C13 C18 -169.59(13)
C18 C13 C14 C15 175.03(14)
C19 C15 C16 C17 -176.65(16)
C21 Ru1 C22 C23 112.38(10)
C21 N2 C1 Ru1 0.73(10)
C21 N2 C1 N1 179.00(12)
C21 N2 C12 C13 -91.88(15)
C21 N2 C12 C17 82.52(16)
C22 C23 C24 C25 -178.46(13)
C22 C23 C28 O1 1.78(17)
C22 C23 C28 C27 178.85(12)
C23 C24 C25 C26 -0.4(2)
C24 C23 C28 O1 -177.33(11)
C24 C23 C28 C27 -0.26(19)
C24 C25 C26 C27 -0.1(2)
C25 C26 C27 C28 0.4(2)
C26 C27 C28 O1 176.59(12)
C26 C27 C28 C23 -0.2(2)
C28 O1 C29 C30 65.76(14)
C28 O1 C29 C31 -170.89(10)
C28 C23 C24 C25 0.6(2)
C29 O1 C28 C23 -144.54(11)
C29 O1 C28 C27 38.46(16)
